data_7006831
loop_
_publ_author_name
'Adams, Christopher J.'
'Baber, R. Angharad'
'Connelly, Neil G.'
'Harding, Phimphaka'
'Hayward, Owen D.'
'Kandiah, Mathivathani'
'Orpen, A. Guy'

_publ_section_title
;
 Triazenide-bridged rhodium-palladium complexes:
 [I2Rh(mu-p-MeC6H4NNNC6H4Me-p)2Pd(eta(3)-C3H5)]-, a stable paramagnetic
 [RhPd]4+ species with a localised Rh(II) centre.
;
_journal_issue 14
_journal_name_full 'Dalton transactions (Cambridge, England : 2003)'
_journal_page_first 1749
_journal_page_last 1757
_journal_paper_doi 10.1039/b514513a
_journal_year 2006
_chemical_formula_moiety 'C30.19 H31.37 I2 N6 Pd Rh,N C16 H36, C H2 Cl2'
_chemical_formula_sum 'C47.19 H69.37 Cl0.37 I2 N7 Pd Rh'
_chemical_formula_weight 1210.82
_chemical_name_systematic
;
?
;
_space_group_IT_number 14
_symmetry_cell_setting monoclinic
_symmetry_space_group_name_Hall '-P 2yn'
_symmetry_space_group_name_H-M 'P 1 21/n 1'
_atom_sites_solution_hydrogens geom
_atom_sites_solution_primary direct
_atom_sites_solution_secondary difmap
_audit_creation_method SHELXL-97
_cell_angle_alpha 90.00
_cell_angle_beta 97.057(2)
_cell_angle_gamma 90.00
_cell_formula_units_Z 4
_cell_length_a 16.0351(15)
_cell_length_b 16.0530(16)
_cell_length_c 20.138(2)
_cell_measurement_reflns_used 94
_cell_measurement_temperature 173(2)
_cell_measurement_theta_max 23.625
_cell_measurement_theta_min 2.6005
_cell_volume 5144.5(9)
_computing_cell_refinement 'Bruker SMART (Bruker, 1998)'
_computing_data_collection 'Bruker SMART (Bruker, 1998)'
_computing_data_reduction 'Bruker SAINT (Bruker, 1998)'
_computing_molecular_graphics 'Bruker SHELXTL (Bruker, 1998)'
_computing_publication_material 'Bruker SHELXTL (Bruker, 1998)'
_computing_structure_refinement 'SHELXL-97 (Sheldrick, 1997)'
_computing_structure_solution 'SHELXS-97 (Sheldrick, 1990)'
_diffrn_ambient_temperature 173(2)
_diffrn_measured_fraction_theta_full 0.994
_diffrn_measured_fraction_theta_max 0.994
_diffrn_measurement_device_type 'CCD area detector'
_diffrn_measurement_method '\w scans'
_diffrn_radiation_monochromator graphite
_diffrn_radiation_source 'fine-focus sealed tube'
_diffrn_radiation_type MoK\a
_diffrn_radiation_wavelength 0.71073
_diffrn_reflns_av_R_equivalents 0.1174
_diffrn_reflns_av_sigmaI/netI 0.1644
_diffrn_reflns_limit_h_max 15
_diffrn_reflns_limit_h_min -20
_diffrn_reflns_limit_k_max 20
_diffrn_reflns_limit_k_min -18
_diffrn_reflns_limit_l_max 26
_diffrn_reflns_limit_l_min -26
_diffrn_reflns_number 33507
_diffrn_reflns_theta_full 27.49
_diffrn_reflns_theta_max 27.49
_diffrn_reflns_theta_min 1.63
_diffrn_standards_decay_% 0
_diffrn_standards_number 0
_exptl_absorpt_coefficient_mu 1.927
_exptl_absorpt_correction_T_max 1.0
_exptl_absorpt_correction_T_min 0.851357
_exptl_absorpt_correction_type multi-scan
_exptl_absorpt_process_details 'SADABS (Sheldrick, 1996)'
_exptl_crystal_colour red
_exptl_crystal_density_diffrn 1.563
_exptl_crystal_density_meas ?
_exptl_crystal_density_method .
_exptl_crystal_description plate
_exptl_crystal_F_000 2419
_exptl_crystal_size_max 0.2
_exptl_crystal_size_mid 0.1
_exptl_crystal_size_min 0.02
_refine_diff_density_max 1.150
_refine_diff_density_min -2.180
_refine_diff_density_rms 0.173
_refine_ls_extinction_method none
_refine_ls_goodness_of_fit_ref 1.009
_refine_ls_hydrogen_treatment constr
_refine_ls_matrix_type full
_refine_ls_number_parameters 551
_refine_ls_number_reflns 11740
_refine_ls_number_restraints 0
_refine_ls_restrained_S_all 1.009
_refine_ls_R_factor_all 0.1742
_refine_ls_R_factor_gt 0.0666
_refine_ls_shift/su_max 0.001
_refine_ls_shift/su_mean 0.000
_refine_ls_structure_factor_coef Fsqd
_refine_ls_weighting_details 'calc w=1/[\s^2^(Fo^2^)+(0.0820P)^2^+0.0000P] where P=(Fo^2^+2Fc^2^)/3'
_refine_ls_weighting_scheme calc
_refine_ls_wR_factor_gt 0.1542
_refine_ls_wR_factor_ref 0.1927
_reflns_number_gt 5488
_reflns_number_total 11740
_reflns_threshold_expression >2sigma(I)
_cod_data_source_file b514513a.txt
_cod_data_source_block 9
_cod_original_cell_volume 5144.6(9)
_cod_original_sg_symbol_H-M P2(1)/n
_cod_database_code 7006831

loop_
_symmetry_equiv_pos_as_xyz
'x, y, z'
'-x+1/2, y+1/2, -z+1/2'
'-x, -y, -z'
'x-1/2, -y-1/2, z-1/2'

loop_
_atom_site_label
_atom_site_type_symbol
_atom_site_fract_x
_atom_site_fract_y
_atom_site_fract_z
_atom_site_U_iso_or_equiv
_atom_site_adp_type
_atom_site_occupancy
_atom_site_symmetry_multiplicity
_atom_site_calc_flag
_atom_site_refinement_flags
_atom_site_disorder_assembly
_atom_site_disorder_group
Pd1 Pd 0.87638(5) 0.80205(5) 0.19432(4) 0.0354(2) Uani 1 1 d . . .
Rh1 Rh 1.02012(5) 0.75755(4) 0.13267(3) 0.02575(19) Uani 1 1 d . . .
I1 I 0.95974(6) 0.62384(5) 0.07256(4) 0.0610(3) Uani 1 1 d . . .
I2 I 1.09595(5) 0.67105(4) 0.23248(4) 0.0472(2) Uani 1 1 d . . .
N1 N 1.0693(5) 0.8635(5) 0.1792(4) 0.0289(18) Uani 1 1 d . . .
N2 N 1.0389(5) 0.9064(5) 0.2255(4) 0.0297(18) Uani 1 1 d . . .
N3 N 0.9652(5) 0.8888(5) 0.2396(4) 0.0326(19) Uani 1 1 d . . .
N4 N 0.9671(5) 0.8323(4) 0.0553(4) 0.0282(18) Uani 1 1 d . . .
N5 N 0.8981(5) 0.8755(5) 0.0545(4) 0.0290(18) Uani 1 1 d . . .
N6 N 0.8553(5) 0.8710(5) 0.1052(4) 0.0284(18) Uani 1 1 d . . .
C3 C 0.8699(9) 0.7263(9) 0.2809(8) 0.075(4) Uani 1 1 d . . .
H3A H 0.9234 0.7015 0.3017 0.090 Uiso 1 1 calc R . .
H3B H 0.8337 0.7469 0.3138 0.090 Uiso 1 1 calc R . .
C4 C 0.8334(18) 0.6896(13) 0.2300(10) 0.170(12) Uani 1 1 d . . .
H4A H 0.8731 0.6457 0.2180 0.204 Uiso 1 1 calc R . .
C5 C 0.7851(9) 0.7068(8) 0.1757(8) 0.070(4) Uani 1 1 d . . .
H5B H 0.7264 0.7222 0.1806 0.084 Uiso 1 1 calc R . .
H5C H 0.7901 0.6702 0.1367 0.084 Uiso 1 1 calc R . .
C11 C 1.1502(6) 0.8914(6) 0.1652(4) 0.029(2) Uani 1 1 d . . .
C12 C 1.1798(7) 0.9734(6) 0.1820(5) 0.038(3) Uani 1 1 d . . .
H12A H 1.1455 1.0115 0.2025 0.045 Uiso 1 1 calc R . .
C13 C 1.2589(7) 0.9971(7) 0.1681(5) 0.039(3) Uani 1 1 d . . .
H13A H 1.2788 1.0515 0.1799 0.047 Uiso 1 1 calc R . .
C14 C 1.3084(6) 0.9447(7) 0.1380(5) 0.039(3) Uani 1 1 d . . .
C15 C 1.2788(6) 0.8666(6) 0.1204(4) 0.032(2) Uani 1 1 d . . .
H15A H 1.3132 0.8298 0.0988 0.038 Uiso 1 1 calc R . .
C16 C 1.2013(6) 0.8400(6) 0.1329(5) 0.031(2) Uani 1 1 d . . .
H16A H 1.1825 0.7858 0.1194 0.038 Uiso 1 1 calc R . .
C17 C 1.3963(7) 0.9718(8) 0.1235(5) 0.054(3) Uani 1 1 d . . .
H17A H 1.4071 1.0290 0.1393 0.081 Uiso 1 1 calc R . .
H17B H 1.3992 0.9692 0.0752 0.081 Uiso 1 1 calc R . .
H17C H 1.4386 0.9344 0.1467 0.081 Uiso 1 1 calc R . .
C21 C 0.9455(7) 0.9373(6) 0.2957(5) 0.037(3) Uani 1 1 d . . .
C22 C 0.8622(7) 0.9530(7) 0.3005(5) 0.048(3) Uani 1 1 d . . .
H22A H 0.8203 0.9308 0.2679 0.058 Uiso 1 1 calc R . .
C23 C 0.8378(9) 1.0018(8) 0.3537(6) 0.063(4) Uani 1 1 d . . .
H23A H 0.7801 1.0130 0.3563 0.076 Uiso 1 1 calc R . .
C24 C 0.8992(9) 1.0331(8) 0.4016(6) 0.058(3) Uani 1 1 d . . .
C25 C 0.9822(9) 1.0163(8) 0.3964(6) 0.059(3) Uani 1 1 d . . .
H25A H 1.0243 1.0379 0.4293 0.071 Uiso 1 1 calc R . .
C26 C 1.0059(8) 0.9689(7) 0.3446(5) 0.054(3) Uani 1 1 d . . .
H26A H 1.0637 0.9578 0.3424 0.065 Uiso 1 1 calc R . .
C27 C 0.8720(10) 1.0857(9) 0.4586(7) 0.089(5) Uani 1 1 d . . .
H27A H 0.9218 1.1033 0.4884 0.133 Uiso 1 1 calc R . .
H27B H 0.8355 1.0525 0.4839 0.133 Uiso 1 1 calc R . .
H27C H 0.8414 1.1349 0.4400 0.133 Uiso 1 1 calc R . .
C31 C 1.0075(6) 0.8438(5) -0.0043(4) 0.026(2) Uani 1 1 d . . .
C32 C 0.9849(6) 0.9072(6) -0.0502(5) 0.035(2) Uani 1 1 d . . .
H32A H 0.9409 0.9444 -0.0428 0.042 Uiso 1 1 calc R . .
C33 C 1.0252(6) 0.9165(6) -0.1057(5) 0.039(3) Uani 1 1 d . . .
H33A H 1.0070 0.9587 -0.1373 0.047 Uiso 1 1 calc R . .
C34 C 1.0926(6) 0.8654(6) -0.1172(4) 0.031(2) Uani 1 1 d . . .
C35 C 1.1144(6) 0.8048(6) -0.0692(5) 0.035(2) Uani 1 1 d . . .
H35A H 1.1600 0.7689 -0.0749 0.042 Uiso 1 1 calc R . .
C36 C 1.0739(6) 0.7939(6) -0.0140(5) 0.033(2) Uani 1 1 d . . .
H36A H 1.0919 0.7516 0.0175 0.039 Uiso 1 1 calc R . .
C37 C 1.1386(7) 0.8761(7) -0.1770(5) 0.049(3) Uani 1 1 d . . .
H37A H 1.1834 0.8344 -0.1758 0.073 Uiso 1 1 calc R . .
H37B H 1.1632 0.9320 -0.1764 0.073 Uiso 1 1 calc R . .
H37C H 1.0994 0.8690 -0.2179 0.073 Uiso 1 1 calc R . .
C41 C 0.7842(6) 0.9266(6) 0.0945(5) 0.033(2) Uani 1 1 d . . .
C42 C 0.7192(6) 0.9162(7) 0.1328(5) 0.044(3) Uani 1 1 d . . .
H42A H 0.7221 0.8723 0.1646 0.053 Uiso 1 1 calc R . .
C43 C 0.6507(7) 0.9679(7) 0.1259(5) 0.050(3) Uani 1 1 d . . .
H43A H 0.6065 0.9586 0.1524 0.060 Uiso 1 1 calc R . .
C44 C 0.6451(7) 1.0341(7) 0.0804(5) 0.044(3) Uani 1 1 d . . .
C45 C 0.7099(6) 1.0441(6) 0.0418(5) 0.037(3) Uani 1 1 d . . .
H45A H 0.7075 1.0883 0.0102 0.045 Uiso 1 1 calc R . .
C46 C 0.7782(6) 0.9906(6) 0.0484(5) 0.034(2) Uani 1 1 d . . .
H46A H 0.8215 0.9981 0.0208 0.041 Uiso 1 1 calc R . .
C47 C 0.5688(7) 1.0921(8) 0.0708(6) 0.062(4) Uani 1 1 d . . .
H47A H 0.5770 1.1342 0.0369 0.093 Uiso 1 1 calc R . .
H47B H 0.5625 1.1197 0.1133 0.093 Uiso 1 1 calc R . .
H47C H 0.5182 1.0596 0.0561 0.093 Uiso 1 1 calc R . .
N7 N 0.3564(5) 0.8426(5) 0.3527(4) 0.044(2) Uani 1 1 d . . .
C50 C 0.6233(10) 0.8606(11) 0.2992(9) 0.106(6) Uani 1 1 d . . .
H50A H 0.6843 0.8680 0.3080 0.160 Uiso 1 1 calc R . .
H50B H 0.6058 0.8625 0.2508 0.160 Uiso 1 1 calc R . .
H50C H 0.6079 0.8065 0.3168 0.160 Uiso 1 1 calc R . .
C51 C 0.5827(8) 0.9250(8) 0.3308(7) 0.072(4) Uani 1 1 d . . .
H51C H 0.6004 0.9791 0.3135 0.087 Uiso 1 1 calc R . .
H51D H 0.6024 0.9233 0.3793 0.087 Uiso 1 1 calc R . .
C52 C 0.4858(7) 0.9213(7) 0.3213(6) 0.055(3) Uani 1 1 d . . .
H52A H 0.4635 0.9777 0.3283 0.067 Uiso 1 1 calc R . .
H52B H 0.4663 0.9049 0.2745 0.067 Uiso 1 1 calc R . .
C53 C 0.4506(7) 0.8619(7) 0.3676(5) 0.046(3) Uani 1 1 d . . .
H53A H 0.4614 0.8846 0.4136 0.055 Uiso 1 1 calc R . .
H53B H 0.4819 0.8088 0.3671 0.055 Uiso 1 1 calc R . .
C54 C 0.4513(10) 0.7225(11) 0.1773(8) 0.103(6) Uani 1 1 d . . .
H54A H 0.4502 0.7005 0.1318 0.154 Uiso 1 1 calc R . .
H54B H 0.5053 0.7090 0.2033 0.154 Uiso 1 1 calc R . .
H54C H 0.4440 0.7831 0.1755 0.154 Uiso 1 1 calc R . .
C55 C 0.3826(12) 0.6847(8) 0.2094(7) 0.091(5) Uani 1 1 d . . .
H55A H 0.3898 0.6235 0.2095 0.110 Uiso 1 1 calc R . .
H55B H 0.3287 0.6974 0.1817 0.110 Uiso 1 1 calc R . .
C56 C 0.3765(9) 0.7132(8) 0.2809(6) 0.070(4) Uani 1 1 d . . .
H56A H 0.3433 0.6718 0.3030 0.085 Uiso 1 1 calc R . .
H56B H 0.4337 0.7148 0.3058 0.085 Uiso 1 1 calc R . .
C57 C 0.3360(8) 0.7988(7) 0.2853(5) 0.057(3) Uani 1 1 d . . .
H57A H 0.2743 0.7924 0.2759 0.068 Uiso 1 1 calc R . .
H57B H 0.3544 0.8349 0.2500 0.068 Uiso 1 1 calc R . .
C58 C 0.2706(10) 1.1059(8) 0.4648(7) 0.084(5) Uani 1 1 d . . .
H58A H 0.2334 1.1543 0.4569 0.126 Uiso 1 1 calc R . .
H58B H 0.3290 1.1248 0.4739 0.126 Uiso 1 1 calc R . .
H58C H 0.2556 1.0745 0.5033 0.126 Uiso 1 1 calc R . .
C59 C 0.2611(7) 1.0509(7) 0.4038(6) 0.052(3) Uani 1 1 d . . .
H59A H 0.2017 1.0331 0.3943 0.062 Uiso 1 1 calc R . .
H59B H 0.2751 1.0834 0.3649 0.062 Uiso 1 1 calc R . .
C60 C 0.3155(6) 0.9761(6) 0.4119(5) 0.041(3) Uani 1 1 d . . .
H60A H 0.2995 0.9417 0.4491 0.050 Uiso 1 1 calc R . .
H60B H 0.3747 0.9935 0.4235 0.050 Uiso 1 1 calc R . .
C61 C 0.3080(7) 0.9251(6) 0.3495(5) 0.045(3) Uani 1 1 d . . .
H61A H 0.3272 0.9595 0.3135 0.054 Uiso 1 1 calc R . .
H61B H 0.2477 0.9128 0.3364 0.054 Uiso 1 1 calc R . .
C62 C 0.1322(8) 0.6890(7) 0.4608(6) 0.065(4) Uani 1 1 d . . .
H62A H 0.1247 0.6494 0.4965 0.097 Uiso 1 1 calc R . .
H62B H 0.1096 0.6651 0.4175 0.097 Uiso 1 1 calc R . .
H62C H 0.1025 0.7409 0.4681 0.097 Uiso 1 1 calc R . .
C63 C 0.2245(7) 0.7070(7) 0.4609(6) 0.052(3) Uani 1 1 d . . .
H63A H 0.2545 0.6543 0.4544 0.062 Uiso 1 1 calc R . .
H63B H 0.2473 0.7301 0.5050 0.062 Uiso 1 1 calc R . .
C64 C 0.2412(7) 0.7695(7) 0.4054(5) 0.051(3) Uani 1 1 d . . .
H64A H 0.2207 0.7458 0.3610 0.062 Uiso 1 1 calc R . .
H64B H 0.2099 0.8218 0.4109 0.062 Uiso 1 1 calc R . .
C65 C 0.3337(7) 0.7884(7) 0.4087(5) 0.045(3) Uani 1 1 d . . .
H65A H 0.3524 0.8164 0.4518 0.054 Uiso 1 1 calc R . .
H65B H 0.3648 0.7352 0.4081 0.054 Uiso 1 1 calc R . .
C99 C 0.418(4) 0.691(5) 0.947(4) 0.09(3) Uani 0.182(8) 1 d P . .
H51A H 0.4581 0.7197 0.9206 0.102 Uiso 0.182(8) 1 calc PR . .
H51B H 0.4204 0.6307 0.9375 0.102 Uiso 0.182(8) 1 calc PR . .
Cl98 Cl 0.4469(18) 0.7091(18) 1.0320(14) 0.120(11) Uani 0.182(8) 1 d P . .
Cl99 Cl 0.3183(13) 0.7279(15) 0.9237(14) 0.108(11) Uani 0.182(8) 1 d P . .

loop_
_atom_site_aniso_label
_atom_site_aniso_U_11
_atom_site_aniso_U_22
_atom_site_aniso_U_33
_atom_site_aniso_U_23
_atom_site_aniso_U_13
_atom_site_aniso_U_12
Pd1 0.0340(5) 0.0353(5) 0.0354(4) 0.0091(4) -0.0013(4) -0.0060(4)
Rh1 0.0294(4) 0.0177(4) 0.0270(4) 0.0037(3) -0.0093(3) -0.0018(3)
I1 0.0790(6) 0.0450(5) 0.0521(5) 0.0018(4) -0.0194(4) -0.0075(4)
I2 0.0541(5) 0.0350(4) 0.0456(4) 0.0098(3) -0.0211(4) -0.0004(3)
N1 0.027(5) 0.027(4) 0.029(4) 0.008(4) -0.010(4) 0.000(4)
N2 0.026(5) 0.033(5) 0.029(4) 0.001(4) 0.001(4) 0.005(4)
N3 0.033(5) 0.031(5) 0.033(5) -0.004(4) -0.002(4) 0.000(4)
N4 0.033(5) 0.020(4) 0.029(4) -0.002(3) -0.009(4) -0.002(3)
N5 0.023(5) 0.025(4) 0.036(5) 0.004(4) -0.010(4) 0.004(4)
N6 0.026(5) 0.031(5) 0.027(4) 0.000(4) 0.001(4) -0.004(4)
C3 0.054(9) 0.086(11) 0.087(11) 0.055(9) 0.009(8) -0.012(8)
C4 0.27(3) 0.142(19) 0.092(14) 0.050(14) 0.008(18) -0.16(2)
C5 0.067(9) 0.051(8) 0.091(11) 0.014(8) 0.009(8) -0.022(7)
C11 0.025(6) 0.029(5) 0.030(5) 0.006(4) -0.007(4) -0.005(4)
C12 0.051(7) 0.020(5) 0.037(6) -0.001(4) -0.015(5) -0.003(5)
C13 0.038(7) 0.034(6) 0.042(6) -0.001(5) -0.007(5) -0.011(5)
C14 0.035(6) 0.042(7) 0.035(6) 0.011(5) -0.011(5) -0.015(5)
C15 0.033(6) 0.034(6) 0.025(5) -0.002(4) -0.007(4) 0.003(5)
C16 0.031(6) 0.028(5) 0.033(5) -0.002(4) -0.006(4) -0.010(4)
C17 0.044(7) 0.072(9) 0.043(7) 0.011(6) -0.004(6) -0.016(6)
C21 0.051(7) 0.025(5) 0.034(6) 0.009(5) 0.001(5) -0.001(5)
C22 0.047(8) 0.053(8) 0.042(7) 0.008(6) -0.005(6) -0.001(6)
C23 0.089(11) 0.056(8) 0.048(7) 0.008(6) 0.027(8) 0.019(7)
C24 0.071(10) 0.059(8) 0.041(7) -0.007(6) -0.010(7) 0.016(7)
C25 0.068(10) 0.057(8) 0.051(7) -0.008(6) -0.002(7) 0.008(7)
C26 0.054(8) 0.060(8) 0.045(7) -0.012(6) 0.000(6) 0.009(6)
C27 0.110(13) 0.088(11) 0.069(10) -0.023(9) 0.016(9) 0.034(10)
C31 0.023(5) 0.026(5) 0.026(5) 0.006(4) -0.002(4) -0.002(4)
C32 0.039(6) 0.034(6) 0.029(5) -0.003(5) -0.004(5) -0.001(5)
C33 0.042(7) 0.034(6) 0.038(6) 0.013(5) -0.005(5) 0.001(5)
C34 0.036(6) 0.029(5) 0.028(5) -0.009(4) 0.001(5) -0.016(5)
C35 0.035(6) 0.028(6) 0.039(6) -0.005(5) -0.008(5) 0.005(4)
C36 0.035(6) 0.034(6) 0.026(5) -0.001(4) -0.004(5) 0.004(5)
C37 0.060(8) 0.045(7) 0.039(6) -0.003(5) 0.001(6) -0.009(6)
C41 0.039(6) 0.031(6) 0.026(5) 0.002(4) -0.012(5) 0.002(5)
C42 0.034(7) 0.054(7) 0.045(6) 0.014(5) 0.012(5) 0.015(5)
C43 0.041(7) 0.069(9) 0.041(6) 0.009(6) 0.007(6) -0.004(6)
C44 0.036(7) 0.058(8) 0.037(6) -0.014(6) 0.000(5) 0.011(5)
C45 0.033(6) 0.040(6) 0.037(6) -0.005(5) -0.002(5) 0.002(5)
C46 0.026(6) 0.044(6) 0.031(5) -0.010(5) 0.001(4) 0.000(5)
C47 0.051(8) 0.068(9) 0.065(8) -0.012(7) -0.001(7) 0.022(7)
N7 0.040(6) 0.037(5) 0.049(5) 0.004(4) -0.022(4) -0.002(4)
C50 0.079(12) 0.121(15) 0.119(14) -0.008(12) 0.012(11) 0.004(11)
C51 0.066(10) 0.059(9) 0.090(11) -0.014(8) 0.003(8) 0.013(7)
C52 0.065(9) 0.047(7) 0.052(7) -0.002(6) 0.001(6) -0.007(6)
C53 0.049(7) 0.039(6) 0.045(6) -0.003(5) -0.016(5) 0.004(5)
C54 0.098(14) 0.109(15) 0.095(13) -0.018(11) -0.012(11) 0.020(11)
C55 0.147(17) 0.045(9) 0.070(10) 0.007(7) -0.034(10) 0.012(9)
C56 0.112(12) 0.045(8) 0.047(7) -0.006(6) -0.021(8) 0.011(7)
C57 0.087(10) 0.039(7) 0.036(6) 0.003(5) -0.024(6) -0.013(6)
C58 0.107(13) 0.039(8) 0.109(12) 0.003(8) 0.031(10) 0.004(8)
C59 0.045(7) 0.045(7) 0.066(8) 0.015(6) 0.008(6) 0.008(6)
C60 0.036(6) 0.026(6) 0.058(7) -0.001(5) -0.007(5) -0.004(5)
C61 0.037(7) 0.027(6) 0.065(7) 0.011(5) -0.020(6) 0.000(5)
C62 0.080(10) 0.050(8) 0.060(8) -0.003(6) -0.009(7) -0.021(7)
C63 0.068(9) 0.029(6) 0.054(7) 0.002(5) -0.015(6) -0.011(6)
C64 0.055(8) 0.047(7) 0.044(6) 0.015(5) -0.028(6) -0.005(6)
C65 0.049(7) 0.037(6) 0.045(6) 0.011(5) -0.012(5) 0.005(5)
C99 0.05(5) 0.10(6) 0.12(7) 0.00(5) 0.02(5) -0.05(4)
Cl98 0.13(2) 0.12(2) 0.11(2) 0.007(17) 0.006(17) 0.014(18)
Cl99 0.053(14) 0.098(19) 0.17(3) 0.039(17) 0.019(15) 0.003(12)

loop_
_atom_type_symbol
_atom_type_description
_atom_type_scat_dispersion_real
_atom_type_scat_dispersion_imag
_atom_type_scat_source
C C 0.0033 0.0016 'International Tables Vol C Tables 4.2.6.8 and 6.1.1.4'
H H 0.0000 0.0000 'International Tables Vol C Tables 4.2.6.8 and 6.1.1.4'
N N 0.0061 0.0033 'International Tables Vol C Tables 4.2.6.8 and 6.1.1.4'
Rh Rh -1.1178 0.9187 'International Tables Vol C Tables 4.2.6.8 and 6.1.1.4'
Pd Pd -0.9988 1.0072 'International Tables Vol C Tables 4.2.6.8 and 6.1.1.4'
I I -0.4742 1.8119 'International Tables Vol C Tables 4.2.6.8 and 6.1.1.4'
Cl Cl 0.1484 0.1585 'International Tables Vol C Tables 4.2.6.8 and 6.1.1.4'

loop_
_geom_angle_atom_site_label_1
_geom_angle_atom_site_label_2
_geom_angle_atom_site_label_3
_geom_angle
_geom_angle_site_symmetry_1
_geom_angle_site_symmetry_3
_geom_angle_publ_flag
C4 Pd1 N6 136.3(7) . . ?
C4 Pd1 N3 130.8(7) . . ?
N6 Pd1 N3 92.9(3) . . ?
C4 Pd1 C5 35.7(7) . . ?
N6 Pd1 C5 101.2(5) . . ?
N3 Pd1 C5 164.8(5) . . ?
C4 Pd1 C3 34.7(6) . . ?
N6 Pd1 C3 167.8(4) . . ?
N3 Pd1 C3 96.9(5) . . ?
C5 Pd1 C3 68.4(6) . . ?
C4 Pd1 Rh1 104.6(8) . . ?
N6 Pd1 Rh1 79.2(2) . . ?
N3 Pd1 Rh1 79.3(2) . . ?
C5 Pd1 Rh1 108.7(4) . . ?
C3 Pd1 Rh1 109.7(4) . . ?
N1 Rh1 N4 87.9(3) . . ?
N1 Rh1 I1 179.1(2) . . ?
N4 Rh1 I1 91.9(2) . . ?
N1 Rh1 I2 88.41(19) . . ?
N4 Rh1 I2 175.8(2) . . ?
I1 Rh1 I2 91.77(3) . . ?
N1 Rh1 Pd1 83.0(2) . . ?
N4 Rh1 Pd1 84.4(2) . . ?
I1 Rh1 Pd1 97.80(3) . . ?
I2 Rh1 Pd1 97.07(3) . . ?
N2 N1 C11 113.8(8) . . ?
N2 N1 Rh1 127.5(6) . . ?
C11 N1 Rh1 118.4(6) . . ?
N3 N2 N1 118.7(8) . . ?
N2 N3 C21 110.6(8) . . ?
N2 N3 Pd1 129.8(6) . . ?
C21 N3 Pd1 119.6(6) . . ?
N5 N4 C31 112.8(7) . . ?
N5 N4 Rh1 126.1(6) . . ?
C31 N4 Rh1 121.1(6) . . ?
N6 N5 N4 119.2(7) . . ?
N5 N6 C41 109.4(7) . . ?
N5 N6 Pd1 131.0(6) . . ?
C41 N6 Pd1 119.7(6) . . ?
C4 C3 Pd1 70.5(9) . . ?
C4 C3 H3A 116.6 . . ?
Pd1 C3 H3A 116.6 . . ?
C4 C3 H3B 116.6 . . ?
Pd1 C3 H3B 116.6 . . ?
H3A C3 H3B 113.6 . . ?
C3 C4 C5 139(2) . . ?
C3 C4 Pd1 74.7(9) . . ?
C5 C4 Pd1 73.4(9) . . ?
C3 C4 H4A 106.2 . . ?
C5 C4 H4A 106.2 . . ?
Pd1 C4 H4A 106.2 . . ?
C4 C5 Pd1 71.0(9) . . ?
C4 C5 H5B 116.5 . . ?
Pd1 C5 H5B 116.5 . . ?
C4 C5 H5C 116.5 . . ?
Pd1 C5 H5C 116.5 . . ?
H5B C5 H5C 113.5 . . ?
C16 C11 C12 117.6(9) . . ?
C16 C11 N1 120.7(8) . . ?
C12 C11 N1 121.6(9) . . ?
C13 C12 C11 119.4(10) . . ?
C13 C12 H12A 120.3 . . ?
C11 C12 H12A 120.3 . . ?
C14 C13 C12 121.5(10) . . ?
C14 C13 H13A 119.2 . . ?
C12 C13 H13A 119.2 . . ?
C13 C14 C15 118.8(9) . . ?
C13 C14 C17 120.8(10) . . ?
C15 C14 C17 120.4(10) . . ?
C16 C15 C14 122.1(10) . . ?
C16 C15 H15A 119.0 . . ?
C14 C15 H15A 119.0 . . ?
C15 C16 C11 120.4(9) . . ?
C15 C16 H16A 119.8 . . ?
C11 C16 H16A 119.8 . . ?
C14 C17 H17A 109.5 . . ?
C14 C17 H17B 109.5 . . ?
H17A C17 H17B 109.5 . . ?
C14 C17 H17C 109.5 . . ?
H17A C17 H17C 109.5 . . ?
H17B C17 H17C 109.5 . . ?
C22 C21 C26 118.8(10) . . ?
C22 C21 N3 117.7(10) . . ?
C26 C21 N3 123.5(10) . . ?
C21 C22 C23 121.0(11) . . ?
C21 C22 H22A 119.5 . . ?
C23 C22 H22A 119.5 . . ?
C24 C23 C22 119.1(12) . . ?
C24 C23 H23A 120.4 . . ?
C22 C23 H23A 120.4 . . ?
C25 C24 C23 119.3(11) . . ?
C25 C24 C27 122.1(12) . . ?
C23 C24 C27 118.6(12) . . ?
C24 C25 C26 121.6(12) . . ?
C24 C25 H25A 119.2 . . ?
C26 C25 H25A 119.2 . . ?
C25 C26 C21 120.2(12) . . ?
C25 C26 H26A 119.9 . . ?
C21 C26 H26A 119.9 . . ?
C24 C27 H27A 109.5 . . ?
C24 C27 H27B 109.5 . . ?
H27A C27 H27B 109.5 . . ?
C24 C27 H27C 109.5 . . ?
H27A C27 H27C 109.5 . . ?
H27B C27 H27C 109.5 . . ?
C36 C31 C32 118.6(9) . . ?
C36 C31 N4 118.8(8) . . ?
C32 C31 N4 122.5(8) . . ?
C33 C32 C31 120.8(9) . . ?
C33 C32 H32A 119.6 . . ?
C31 C32 H32A 119.6 . . ?
C32 C33 C34 121.6(9) . . ?
C32 C33 H33A 119.2 . . ?
C34 C33 H33A 119.2 . . ?
C35 C34 C33 115.4(9) . . ?
C35 C34 C37 122.4(9) . . ?
C33 C34 C37 122.2(9) . . ?
C36 C35 C34 123.6(9) . . ?
C36 C35 H35A 118.2 . . ?
C34 C35 H35A 118.2 . . ?
C35 C36 C31 119.9(9) . . ?
C35 C36 H36A 120.0 . . ?
C31 C36 H36A 120.0 . . ?
C34 C37 H37A 109.5 . . ?
C34 C37 H37B 109.5 . . ?
H37A C37 H37B 109.5 . . ?
C34 C37 H37C 109.5 . . ?
H37A C37 H37C 109.5 . . ?
H37B C37 H37C 109.5 . . ?
C46 C41 C42 118.0(9) . . ?
C46 C41 N6 123.4(9) . . ?
C42 C41 N6 118.6(8) . . ?
C43 C42 C41 121.4(10) . . ?
C43 C42 H42A 119.3 . . ?
C41 C42 H42A 119.3 . . ?
C42 C43 C44 120.8(10) . . ?
C42 C43 H43A 119.6 . . ?
C44 C43 H43A 119.6 . . ?
C45 C44 C43 117.7(10) . . ?
C45 C44 C47 120.2(11) . . ?
C43 C44 C47 122.0(11) . . ?
C44 C45 C46 120.9(10) . . ?
C44 C45 H45A 119.5 . . ?
C46 C45 H45A 119.5 . . ?
C41 C46 C45 121.1(10) . . ?
C41 C46 H46A 119.4 . . ?
C45 C46 H46A 119.4 . . ?
C44 C47 H47A 109.5 . . ?
C44 C47 H47B 109.5 . . ?
H47A C47 H47B 109.5 . . ?
C44 C47 H47C 109.5 . . ?
H47A C47 H47C 109.5 . . ?
H47B C47 H47C 109.5 . . ?
C65 N7 C57 110.8(8) . . ?
C65 N7 C61 111.3(8) . . ?
C57 N7 C61 108.0(8) . . ?
C65 N7 C53 107.0(8) . . ?
C57 N7 C53 111.4(9) . . ?
C61 N7 C53 108.4(8) . . ?
C51 C50 H50A 109.5 . . ?
C51 C50 H50B 109.5 . . ?
H50A C50 H50B 109.5 . . ?
C51 C50 H50C 109.5 . . ?
H50A C50 H50C 109.5 . . ?
H50B C50 H50C 109.5 . . ?
C50 C51 C52 115.4(12) . . ?
C50 C51 H51C 108.4 . . ?
C52 C51 H51C 108.4 . . ?
C50 C51 H51D 108.4 . . ?
C52 C51 H51D 108.4 . . ?
H51C C51 H51D 107.5 . . ?
C53 C52 C51 113.5(10) . . ?
C53 C52 H52A 108.9 . . ?
C51 C52 H52A 108.9 . . ?
C53 C52 H52B 108.9 . . ?
C51 C52 H52B 108.9 . . ?
H52A C52 H52B 107.7 . . ?
C52 C53 N7 116.4(9) . . ?
C52 C53 H53A 108.2 . . ?
N7 C53 H53A 108.2 . . ?
C52 C53 H53B 108.2 . . ?
N7 C53 H53B 108.2 . . ?
H53A C53 H53B 107.3 . . ?
C55 C54 H54A 109.5 . . ?
C55 C54 H54B 109.5 . . ?
H54A C54 H54B 109.5 . . ?
C55 C54 H54C 109.5 . . ?
H54A C54 H54C 109.5 . . ?
H54B C54 H54C 109.5 . . ?
C54 C55 C56 115.4(14) . . ?
C54 C55 H55A 108.4 . . ?
C56 C55 H55A 108.4 . . ?
C54 C55 H55B 108.4 . . ?
C56 C55 H55B 108.4 . . ?
H55A C55 H55B 107.5 . . ?
C57 C56 C55 113.7(10) . . ?
C57 C56 H56A 108.8 . . ?
C55 C56 H56A 108.8 . . ?
C57 C56 H56B 108.8 . . ?
C55 C56 H56B 108.8 . . ?
H56A C56 H56B 107.7 . . ?
C56 C57 N7 114.8(9) . . ?
C56 C57 H57A 108.6 . . ?
N7 C57 H57A 108.6 . . ?
C56 C57 H57B 108.6 . . ?
N7 C57 H57B 108.6 . . ?
H57A C57 H57B 107.5 . . ?
C59 C58 H58A 109.5 . . ?
C59 C58 H58B 109.5 . . ?
H58A C58 H58B 109.5 . . ?
C59 C58 H58C 109.5 . . ?
H58A C58 H58C 109.5 . . ?
H58B C58 H58C 109.5 . . ?
C60 C59 C58 112.7(10) . . ?
C60 C59 H59A 109.0 . . ?
C58 C59 H59A 109.0 . . ?
C60 C59 H59B 109.0 . . ?
C58 C59 H59B 109.0 . . ?
H59A C59 H59B 107.8 . . ?
C59 C60 C61 111.5(9) . . ?
C59 C60 H60A 109.3 . . ?
C61 C60 H60A 109.3 . . ?
C59 C60 H60B 109.3 . . ?
C61 C60 H60B 109.3 . . ?
H60A C60 H60B 108.0 . . ?
C60 C61 N7 116.8(8) . . ?
C60 C61 H61A 108.1 . . ?
N7 C61 H61A 108.1 . . ?
C60 C61 H61B 108.1 . . ?
N7 C61 H61B 108.1 . . ?
H61A C61 H61B 107.3 . . ?
C63 C62 H62A 109.5 . . ?
C63 C62 H62B 109.5 . . ?
H62A C62 H62B 109.5 . . ?
C63 C62 H62C 109.5 . . ?
H62A C62 H62C 109.5 . . ?
H62B C62 H62C 109.5 . . ?
C62 C63 C64 112.3(10) . . ?
C62 C63 H63A 109.1 . . ?
C64 C63 H63A 109.1 . . ?
C62 C63 H63B 109.1 . . ?
C64 C63 H63B 109.1 . . ?
H63A C63 H63B 107.9 . . ?
C65 C64 C63 110.8(8) . . ?
C65 C64 H64A 109.5 . . ?
C63 C64 H64A 109.5 . . ?
C65 C64 H64B 109.5 . . ?
C63 C64 H64B 109.5 . . ?
H64A C64 H64B 108.1 . . ?
N7 C65 C64 114.3(8) . . ?
N7 C65 H65A 108.7 . . ?
C64 C65 H65A 108.7 . . ?
N7 C65 H65B 108.7 . . ?
C64 C65 H65B 108.7 . . ?
H65A C65 H65B 107.6 . . ?
Cl99 C99 Cl98 110(5) . . ?
Cl99 C99 H51A 109.8 . . ?
Cl98 C99 H51A 109.8 . . ?
Cl99 C99 H51B 109.8 . . ?
Cl98 C99 H51B 109.8 . . ?
H51A C99 H51B 108.2 . . ?

loop_
_geom_bond_atom_site_label_1
_geom_bond_atom_site_label_2
_geom_bond_distance
_geom_bond_site_symmetry_2
_geom_bond_publ_flag
Pd1 C4 2.090(14) . ?
Pd1 N6 2.100(7) . ?
Pd1 N3 2.116(8) . ?
Pd1 C5 2.118(12) . ?
Pd1 C3 2.139(12) . ?
Pd1 Rh1 2.8404(11) . ?
Rh1 N1 2.052(8) . ?
Rh1 N4 2.064(7) . ?
Rh1 I1 2.5927(11) . ?
Rh1 I2 2.6165(9) . ?
N1 N2 1.300(10) . ?
N1 C11 1.433(11) . ?
N2 N3 1.281(10) . ?
N3 C21 1.439(12) . ?
N4 N5 1.305(10) . ?
N4 C31 1.445(11) . ?
N5 N6 1.301(10) . ?
N6 C41 1.442(12) . ?
C3 C4 1.26(2) . ?
C3 H3A 0.9900 . ?
C3 H3B 0.9900 . ?
C4 C5 1.29(2) . ?
C4 H4A 1.0000 . ?
C5 H5B 0.9900 . ?
C5 H5C 0.9900 . ?
C11 C16 1.380(13) . ?
C11 C12 1.426(12) . ?
C12 C13 1.386(14) . ?
C12 H12A 0.9500 . ?
C13 C14 1.350(14) . ?
C13 H13A 0.9500 . ?
C14 C15 1.371(13) . ?
C14 C17 1.538(14) . ?
C15 C16 1.366(13) . ?
C15 H15A 0.9500 . ?
C16 H16A 0.9500 . ?
C17 H17A 0.9800 . ?
C17 H17B 0.9800 . ?
C17 H17C 0.9800 . ?
C21 C22 1.374(14) . ?
C21 C26 1.390(15) . ?
C22 C23 1.420(15) . ?
C22 H22A 0.9500 . ?
C23 C24 1.385(17) . ?
C23 H23A 0.9500 . ?
C24 C25 1.374(17) . ?
C24 C27 1.532(16) . ?
C25 C26 1.383(15) . ?
C25 H25A 0.9500 . ?
C26 H26A 0.9500 . ?
C27 H27A 0.9800 . ?
C27 H27B 0.9800 . ?
C27 H27C 0.9800 . ?
C31 C36 1.365(12) . ?
C31 C32 1.392(12) . ?
C32 C33 1.367(13) . ?
C32 H32A 0.9500 . ?
C33 C34 1.399(14) . ?
C33 H33A 0.9500 . ?
C34 C35 1.387(13) . ?
C34 C37 1.496(13) . ?
C35 C36 1.364(13) . ?
C35 H35A 0.9500 . ?
C36 H36A 0.9500 . ?
C37 H37A 0.9800 . ?
C37 H37B 0.9800 . ?
C37 H37C 0.9800 . ?
C41 C46 1.380(13) . ?
C41 C42 1.381(13) . ?
C42 C43 1.370(14) . ?
C42 H42A 0.9500 . ?
C43 C44 1.401(15) . ?
C43 H43A 0.9500 . ?
C44 C45 1.380(14) . ?
C44 C47 1.530(14) . ?
C45 C46 1.385(13) . ?
C45 H45A 0.9500 . ?
C46 H46A 0.9500 . ?
C47 H47A 0.9800 . ?
C47 H47B 0.9800 . ?
C47 H47C 0.9800 . ?
N7 C65 1.503(13) . ?
N7 C57 1.527(13) . ?
N7 C61 1.534(12) . ?
N7 C53 1.535(13) . ?
C50 C51 1.414(18) . ?
C50 H50A 0.9800 . ?
C50 H50B 0.9800 . ?
C50 H50C 0.9800 . ?
C51 C52 1.544(16) . ?
C51 H51C 0.9900 . ?
C51 H51D 0.9900 . ?
C52 C53 1.494(14) . ?
C52 H52A 0.9900 . ?
C52 H52B 0.9900 . ?
C53 H53A 0.9900 . ?
C53 H53B 0.9900 . ?
C54 C55 1.47(2) . ?
C54 H54A 0.9800 . ?
C54 H54B 0.9800 . ?
C54 H54C 0.9800 . ?
C55 C56 1.527(17) . ?
C55 H55A 0.9900 . ?
C55 H55B 0.9900 . ?
C56 C57 1.526(16) . ?
C56 H56A 0.9900 . ?
C56 H56B 0.9900 . ?
C57 H57A 0.9900 . ?
C57 H57B 0.9900 . ?
C58 C59 1.506(17) . ?
C58 H58A 0.9800 . ?
C58 H58B 0.9800 . ?
C58 H58C 0.9800 . ?
C59 C60 1.482(13) . ?
C59 H59A 0.9900 . ?
C59 H59B 0.9900 . ?
C60 C61 1.491(14) . ?
C60 H60A 0.9900 . ?
C60 H60B 0.9900 . ?
C61 H61A 0.9900 . ?
C61 H61B 0.9900 . ?
C62 C63 1.507(16) . ?
C62 H62A 0.9800 . ?
C62 H62B 0.9800 . ?
C62 H62C 0.9800 . ?
C63 C64 1.550(14) . ?
C63 H63A 0.9900 . ?
C63 H63B 0.9900 . ?
C64 C65 1.508(15) . ?
C64 H64A 0.9900 . ?
C64 H64B 0.9900 . ?
C65 H65A 0.9900 . ?
C65 H65B 0.9900 . ?
C99 Cl99 1.72(8) . ?
C99 Cl98 1.74(8) . ?
C99 H51A 0.9900 . ?
C99 H51B 0.9900 . ?
